data_1536171
loop_
_publ_author_name
'Jemetio, J.P.'
'Rademacher, O.'
'Doert, T.'
'Boettcher, P.'

_publ_section_title
;
 On Ln Cu1+d As2 compounds. Single crystal structure determination of Nd
 Cu1.06 As2, Sm Cu1.05 As2, Ho Cu As2 and Yb Cu As2
;
_journal_name_full 'Journal of Alloys Compd.'
_journal_page_first 93
_journal_page_last 98
_journal_volume 338
_journal_year 2002
_chemical_formula_sum 'As2 Cu1.05 Sm'
_chemical_name_systematic 'Sm Cu1.05 As2'
_space_group_IT_number 129
_symmetry_space_group_name_Hall '-P 4a 2a'
_symmetry_space_group_name_H-M 'P 4/n m m :2'
_cell_angle_alpha 90
_cell_angle_beta 90
_cell_angle_gamma 90
_cell_formula_units_Z 2
_cell_length_a 3.944
_cell_length_b 3.944
_cell_length_c 9.944
_cell_volume 154.680
_citation_journal_id_ASTM JALCEU
_cod_data_source_file Jemetio_JALCEU_2002_430.cif
_cod_data_source_block As2Cu1.05Sm1
_cod_original_cell_volume 154.6803
_cod_original_formula_sum 'As2 Cu1.05 Sm1'
_cod_database_code 1536171

loop_
_symmetry_equiv_pos_as_xyz
x,y,z
-y+1/2,x,z
-x+1/2,-y+1/2,z
y,-x+1/2,z
x+1/2,-y,-z
y+1/2,x+1/2,-z
-x,y+1/2,-z
-y,-x,-z
-x,-y,-z
y-1/2,-x,-z
x-1/2,y-1/2,-z
-y,x-1/2,-z
-x-1/2,y,z
-y-1/2,-x-1/2,z
x,-y-1/2,z
y,x,z

loop_
_atom_site_label
_atom_site_type_symbol
_atom_site_fract_x
_atom_site_fract_y
_atom_site_fract_z
_atom_site_occupancy
_atom_site_U_iso_or_equiv
Cu1 Cu+2 0.75 0.25 0.5 1 0.0
Sm1 Sm+3 0.25 0.25 0.24013 1 0.0
As1 As-3 0.75 0.25 0 1 0.0
As2 As-3 0.25 0.25 0.65543 1 0.0
Cu2 Cu+2 0.25 0.25 0.8834 0.052 0.0
